data_2022103
loop_
_publ_author_name
'Kondhare, Dasharath'
'Budow-Busse, Simone'
'Daniliuc, Constantin'
'Seela, Frank'

_publ_section_title
;
 7-Iodo-5-aza-7-deazaguanine ribonucleoside: crystal structure, physical
 properties, base-pair stability and functionalization
;
_journal_coeditor_code YF3200
_journal_issue 5
_journal_name_full 'Acta Crystallographica Section C'
_journal_page_first 513
_journal_page_last 523
_journal_paper_doi 10.1107/S2053229620004684
_journal_volume 76
_journal_year 2020
_chemical_absolute_configuration ad
_chemical_formula_iupac 'C10 H12 I N5 O5'
_chemical_formula_moiety 'C10 H12 I N5 O5'
_chemical_formula_sum 'C10 H12 I N5 O5'
_chemical_formula_weight 409.15
_chemical_name_systematic
;
7-Iodo-5-aza-7-deazaguanosine
;
_space_group_crystal_system monoclinic
_space_group_IT_number 4
_space_group_name_Hall 'P 2yb'
_space_group_name_H-M_alt 'P 1 21 1'
_atom_sites_solution_hydrogens mixed
_audit_creation_method 'APEX3 v2016.1-0'
_cell_angle_alpha 90
_cell_angle_beta 95.5850(10)
_cell_angle_gamma 90
_cell_formula_units_Z 2
_cell_length_a 9.1086(2)
_cell_length_b 6.3149(2)
_cell_length_c 11.0428(3)
_cell_measurement_reflns_used 9825
_cell_measurement_temperature 100.(2)
_cell_measurement_theta_max 66.8186
_cell_measurement_theta_min 4.0223
_cell_volume 632.17(3)
_computing_cell_refinement
;
SAINT (Bruker, 2015)
;
_computing_data_collection
;
APEX3 (Bruker, 2016)
;
_computing_data_reduction
;
SAINT (Bruker, 2015)
;
_computing_molecular_graphics
;
APEX3 (Bruker, 2016) and XP (Bruker, 1998)
;
_computing_publication_material
;
APEX3 (Bruker, 2016)
;
_computing_structure_refinement
;
SHELXL2014 (Sheldrick, 2015b)
;
_computing_structure_solution
;
SHELXT2014 (Sheldrick, 2015a)
;
_diffrn_ambient_temperature 100.(2)
_diffrn_detector_area_resol_mean 8.3333
_diffrn_measured_fraction_theta_full 0.992
_diffrn_measured_fraction_theta_max 0.992
_diffrn_measurement_device_type 'Kappa CCD APEXII'
_diffrn_measurement_method 'phi/omega scans'
_diffrn_radiation_monochromator graphite
_diffrn_radiation_type CuK\a
_diffrn_radiation_wavelength 1.54178
_diffrn_reflns_av_R_equivalents 0.0715
_diffrn_reflns_av_unetI/netI 0.0512
_diffrn_reflns_limit_h_max 10
_diffrn_reflns_limit_h_min -10
_diffrn_reflns_limit_k_max 7
_diffrn_reflns_limit_k_min -7
_diffrn_reflns_limit_l_max 13
_diffrn_reflns_limit_l_min -13
_diffrn_reflns_number 15087
_diffrn_reflns_theta_full 66.91
_diffrn_reflns_theta_max 66.91
_diffrn_reflns_theta_min 4.02
_diffrn_source 'fine-focus sealed tube'
_exptl_absorpt_coefficient_mu 20.245
_exptl_absorpt_correction_T_max 0.69
_exptl_absorpt_correction_T_min 0.39
_exptl_absorpt_correction_type multi-scan
_exptl_absorpt_process_details
;
(SADABS; Bruker, 2014)
;
_exptl_crystal_colour colourless
_exptl_crystal_density_diffrn 2.149
_exptl_crystal_density_method 'not measured'
_exptl_crystal_description needle
_exptl_crystal_F_000 400
_exptl_crystal_size_max 0.350
_exptl_crystal_size_mid 0.060
_exptl_crystal_size_min 0.020
_refine_diff_density_max 2.792
_refine_diff_density_min -1.186
_refine_ls_abs_structure_details
;
Flack <i>x</i> determined using 919 quotients [(I+)-(I-)]/[(I+)+(I-)]
(Parsons <i>et al.</i>,  2013)
;
_refine_ls_abs_structure_Flack 0.040(7)
_refine_ls_extinction_method none
_refine_ls_goodness_of_fit_ref 1.070
_refine_ls_hydrogen_treatment mixed
_refine_ls_matrix_type full
_refine_ls_number_parameters 205
_refine_ls_number_reflns 2216
_refine_ls_number_restraints 12
_refine_ls_restrained_S_all 1.069
_refine_ls_R_factor_all 0.0370
_refine_ls_R_factor_gt 0.0361
_refine_ls_shift/su_max 0.001
_refine_ls_shift/su_mean 0.000
_refine_ls_structure_factor_coef Fsqd
_refine_ls_weighting_details 'w=1/[\s^2^(Fo^2^)+(0.0690P)^2^] where P=(Fo^2^+2Fc^2^)/3'
_refine_ls_weighting_scheme calc
_refine_ls_wR_factor_gt 0.0964
_refine_ls_wR_factor_ref 0.0970
_reflns_number_gt 2144
_reflns_number_total 2216
_reflns_threshold_expression 'I > 2\s(I)'
_cod_data_source_file yf3200sup1.cif
_cod_data_source_block I
_cod_original_sg_symbol_H-M 'P 21'
_cod_database_code 2022103

loop_
_space_group_symop_operation_xyz
'x, y, z'
'-x, y+1/2, -z'

loop_
_atom_site_type_symbol
_atom_site_label
_atom_site_fract_x
_atom_site_fract_y
_atom_site_fract_z
_atom_site_U_iso_or_equiv
_atom_site_adp_type
_atom_site_calc_flag
_atom_site_occupancy
_atom_site_disorder_assembly
_atom_site_disorder_group
I I7 0.74360(4) 0.29931(18) -0.02110(4) 0.0130(2) Uani d 1 . .
N N1 0.7285(9) 0.9079(15) 0.2659(8) 0.0143(18) Uani d 1 . .
N N2 0.6126(9) 1.0539(14) 0.4220(8) 0.0163(18) Uani d 1 . .
H H2A 0.522(7) 1.07(2) 0.447(12) 0.024 Uiso d 1 . .
H H2B 0.683(11) 1.154(16) 0.426(13) 0.024 Uiso d 1 . .
N N3 0.5101(9) 0.7501(12) 0.3384(8) 0.015(2) Uani d 1 . .
N N5 0.6333(8) 0.5881(12) 0.1806(7) 0.0099(16) Uani d 1 . .
N N9 0.4366(8) 0.4278(13) 0.2366(7) 0.0110(16) Uani d 1 . .
O O6 0.8350(7) 0.7477(10) 0.1110(6) 0.0154(18) Uani d 1 . .
O O2' 0.0943(7) 0.5796(12) 0.2008(7) 0.0179(15) Uani d 1 . .
H H2' 0.001(5) 0.58(2) 0.173(12) 0.027 Uiso d 1 . .
O O3' -0.0751(7) 0.2555(10) 0.2699(6) 0.0156(18) Uani d 1 . .
H H3' -0.138(11) 0.158(15) 0.244(12) 0.023 Uiso d 1 . .
O O4' 0.3093(7) 0.2052(11) 0.3593(7) 0.0135(14) Uani d 1 . .
O O5' 0.2182(8) -0.0556(13) 0.5595(7) 0.0197(16) Uani d 1 . .
H H5' 0.151(11) -0.08(2) 0.610(10) 0.029 Uiso d 1 . .
C C2 0.6178(11) 0.8992(17) 0.3399(9) 0.014(2) Uani d 1 . .
C C4 0.5248(10) 0.5999(15) 0.2582(9) 0.0092(19) Uani d 1 . .
C C6 0.7411(10) 0.7538(13) 0.1835(9) 0.011(2) Uani d 1 . .
C C7 0.6120(10) 0.4064(17) 0.1101(10) 0.015(2) Uani d 1 . .
C C8 0.4909(9) 0.311(2) 0.1425(8) 0.0146(17) Uani d 1 . .
H H8 0.4487 0.1846 0.1076 0.018 Uiso calc 1 . .
C C1' 0.3008(10) 0.3964(17) 0.2907(10) 0.012(2) Uani d 1 . .
H H1' 0.2875 0.5169 0.3474 0.014 Uiso calc 1 . .
C C2' 0.1592(11) 0.3772(17) 0.2005(10) 0.015(2) Uani d 1 . .
H H2'1 0.1835 0.3367 0.1172 0.018 Uiso calc 1 . .
C C3' 0.0735(10) 0.1976(17) 0.2597(9) 0.0122(19) Uani d 1 . .
H H3'1 0.077 0.0649 0.2107 0.015 Uiso calc 1 . .
C C4' 0.1607(10) 0.1677(16) 0.3832(10) 0.015(2) Uani d 1 . .
H H4' 0.1299 0.2769 0.4412 0.017 Uiso calc 1 . .
C C5' 0.1479(11) -0.0514(16) 0.4382(10) 0.016(2) Uani d 1 . .
H H5'1 0.0426 -0.0895 0.4389 0.019 Uiso calc 1 . .
H H5'2 0.1947 -0.157 0.388 0.019 Uiso calc 1 . .

loop_
_atom_site_aniso_label
_atom_site_aniso_U_11
_atom_site_aniso_U_22
_atom_site_aniso_U_33
_atom_site_aniso_U_12
_atom_site_aniso_U_13
_atom_site_aniso_U_23
I7 0.0131(3) 0.0142(3) 0.0124(3) 0.0006(3) 0.00485(18) -0.0025(5)
N1 0.009(4) 0.024(5) 0.010(4) 0.003(3) 0.003(3) 0.001(4)
N2 0.012(4) 0.016(4) 0.021(5) -0.002(3) 0.005(3) -0.003(4)
N3 0.012(4) 0.023(6) 0.011(4) 0.002(3) 0.002(3) 0.000(3)
N5 0.010(4) 0.011(4) 0.009(4) -0.001(3) 0.001(3) 0.000(3)
N9 0.010(4) 0.015(4) 0.008(4) -0.001(3) 0.003(3) -0.001(3)
O6 0.014(3) 0.018(5) 0.015(3) -0.002(2) 0.004(2) 0.002(3)
O2' 0.014(3) 0.013(4) 0.026(4) 0.003(3) 0.001(3) 0.008(3)
O3' 0.010(3) 0.020(5) 0.017(3) -0.004(3) 0.004(2) -0.005(3)
O4' 0.011(3) 0.014(3) 0.016(4) -0.001(3) 0.006(3) 0.005(3)
O5' 0.017(4) 0.025(4) 0.017(4) -0.002(3) 0.003(3) 0.008(3)
C2 0.016(5) 0.015(5) 0.011(5) 0.003(4) 0.002(4) 0.000(4)
C4 0.011(4) 0.008(5) 0.008(5) -0.001(3) 0.000(3) 0.003(4)
C6 0.009(4) 0.010(6) 0.015(5) -0.001(3) 0.000(3) 0.001(4)
C7 0.013(5) 0.017(5) 0.016(5) -0.001(4) 0.010(4) -0.006(4)
C8 0.015(4) 0.014(5) 0.016(4) -0.005(6) 0.002(3) -0.003(7)
C1' 0.011(3) 0.014(3) 0.011(3) -0.001(2) 0.005(2) -0.001(2)
C2' 0.016(5) 0.018(5) 0.012(5) 0.003(4) 0.003(4) -0.003(4)
C3' 0.010(4) 0.011(4) 0.016(5) -0.005(4) 0.006(4) -0.005(4)
C4' 0.014(5) 0.011(5) 0.020(5) 0.002(4) 0.009(4) 0.003(4)
C5' 0.018(5) 0.013(5) 0.018(5) -0.004(4) 0.004(4) 0.006(4)

loop_
_atom_type_symbol
_atom_type_description
_atom_type_scat_dispersion_real
_atom_type_scat_dispersion_imag
_atom_type_scat_source
C C 0.0181 0.0091 'International Tables Vol C Tables 4.2.6.8 and 6.1.1.4'
H H 0.0000 0.0000 'International Tables Vol C Tables 4.2.6.8 and 6.1.1.4'
N N 0.0311 0.0180 'International Tables Vol C Tables 4.2.6.8 and 6.1.1.4'
O O 0.0492 0.0322 'International Tables Vol C Tables 4.2.6.8 and 6.1.1.4'
I I -0.3257 6.8362 'International Tables Vol C Tables 4.2.6.8 and 6.1.1.4'

loop_
_geom_angle_atom_site_label_1
_geom_angle_atom_site_label_2
_geom_angle_atom_site_label_3
_geom_angle_site_symmetry_1
_geom_angle_site_symmetry_3
_geom_angle
_geom_angle_publ_flag
C6 N1 C2 . . 119.7(9) ?
C2 N2 H2A . . 113.(9) ?
C2 N2 H2B . . 118.(9) ?
H2A N2 H2B . . 125.(10) ?
C4 N3 C2 . . 112.8(8) ?
C4 N5 C7 . . 109.0(8) ?
C4 N5 C6 . . 118.7(8) ?
C7 N5 C6 . . 132.3(8) ?
C4 N9 C8 . . 107.9(8) ?
C4 N9 C1' . . 123.7(8) y
C8 N9 C1' . . 127.9(9) ?
C2' O2' H2' . . 112.(9) ?
C3' O3' H3' . . 113.(9) ?
C1' O4' C4' . . 103.7(7) y
C5' O5' H5' . . 109.(9) ?
N2 C2 N3 . . 116.2(9) ?
N2 C2 N1 . . 117.1(9) y
N3 C2 N1 . . 126.7(10) ?
N3 C4 N9 . . 126.8(9) ?
N3 C4 N5 . . 126.0(9) ?
N9 C4 N5 . . 107.2(8) ?
O6 C6 N1 . . 125.1(8) y
O6 C6 N5 . . 118.8(8) ?
N1 C6 N5 . . 116.1(8) ?
C8 C7 N5 . . 107.3(9) ?
C8 C7 I7 . . 125.8(8) ?
N5 C7 I7 . . 126.9(7) y
C7 C8 N9 . . 108.6(10) ?
C7 C8 H8 . . 125.7 ?
N9 C8 H8 . . 125.7 ?
O4' C1' N9 . . 109.5(8) ?
O4' C1' C2' . . 105.8(8) ?
N9 C1' C2' . . 115.9(9) ?
O4' C1' H1' . . 108.5 ?
N9 C1' H1' . . 108.5 ?
C2' C1' H1' . . 108.5 ?
O2' C2' C1' . . 104.5(8) ?
O2' C2' C3' . . 115.7(8) ?
C1' C2' C3' . . 101.9(8) ?
O2' C2' H2'1 . . 111.4 ?
C1' C2' H2'1 . . 111.4 ?
C3' C2' H2'1 . . 111.4 ?
O3' C3' C4' . . 112.3(8) ?
O3' C3' C2' . . 111.5(8) ?
C4' C3' C2' . . 103.2(8) ?
O3' C3' H3'1 . . 109.9 ?
C4' C3' H3'1 . . 109.9 ?
C2' C3' H3'1 . . 109.9 ?
O4' C4' C5' . . 109.6(8) ?
O4' C4' C3' . . 103.6(8) ?
C5' C4' C3' . . 114.7(9) ?
O4' C4' H4' . . 109.6 ?
C5' C4' H4' . . 109.6 ?
C3' C4' H4' . . 109.6 ?
O5' C5' C4' . . 110.3(8) y
O5' C5' H5'1 . . 109.6 ?
C4' C5' H5'1 . . 109.6 ?
O5' C5' H5'2 . . 109.6 ?
C4' C5' H5'2 . . 109.6 ?
H5'1 C5' H5'2 . . 108.1 ?

loop_
_geom_bond_atom_site_label_1
_geom_bond_atom_site_label_2
_geom_bond_site_symmetry_2
_geom_bond_distance
_geom_bond_publ_flag
I7 C7 . 2.081(10) y
N1 C6 . 1.345(13) ?
N1 C2 . 1.359(13) ?
N2 C2 . 1.336(14) ?
N2 H2A . 0.90(3) ?
N2 H2B . 0.90(3) ?
N3 C4 . 1.313(13) ?
N3 C2 . 1.359(13) ?
N5 C4 . 1.372(12) ?
N5 C7 . 1.390(13) ?
N5 C6 . 1.433(11) ?
N9 C4 . 1.359(13) ?
N9 C8 . 1.404(14) ?
N9 C1' . 1.439(12) y
O6 C6 . 1.228(12) ?
O2' C2' . 1.408(13) ?
O2' H2' . 0.87(3) ?
O3' C3' . 1.418(12) ?
O3' H3' . 0.87(3) ?
O4' C1' . 1.424(12) ?
O4' C4' . 1.424(11) ?
O5' C5' . 1.427(13) ?
O5' H5' . 0.87(3) ?
C7 C8 . 1.336(14) ?
C8 H8 . 0.95 ?
C1' C2' . 1.556(14) ?
C1' H1' . 1.0 ?
C2' C3' . 1.556(15) ?
C2' H2'1 . 1.0 ?
C3' C4' . 1.521(15) ?
C3' H3'1 . 1.0 ?
C4' C5' . 1.520(13) ?
C4' H4' . 1.0 ?
C5' H5'1 . 0.99 ?
C5' H5'2 . 0.99 ?

loop_
_geom_hbond_atom_site_label_D
_geom_hbond_atom_site_label_H
_geom_hbond_atom_site_label_A
_geom_hbond_site_symmetry_A
_geom_hbond_distance_DH
_geom_hbond_distance_HA
_geom_hbond_distance_DA
_geom_hbond_angle_DHA
_geom_hbond_publ_flag
N2 H2A O4' 1_565 0.90(3) 2.25(10) 2.941(11) 133.(11) y
N2 H2B O5' 2_666 0.90(3) 2.04(5) 2.905(12) 160.(12) y
O2' H2' O6 1_455 0.87(3) 1.93(8) 2.689(9) 144.(12) y
O5' H5' O3' 2_546 0.87(3) 1.87(7) 2.673(10) 151.(13) y
C1' H1' N2 2_646 1.0 2.63 3.345(15) 128.4 y
C2' H2'1 O6 2_645 1.0 2.57 3.541(12) 163.3 y

loop_
_geom_torsion_atom_site_label_1
_geom_torsion_atom_site_label_2
_geom_torsion_atom_site_label_3
_geom_torsion_atom_site_label_4
_geom_torsion_site_symmetry_1
_geom_torsion_site_symmetry_2
_geom_torsion_site_symmetry_3
_geom_torsion_site_symmetry_4
_geom_torsion
_geom_torsion_publ_flag
C4 N3 C2 N2 . . . . -178.0(9) ?
C4 N3 C2 N1 . . . . 2.7(14) ?
C6 N1 C2 N2 . . . . 178.5(9) ?
C6 N1 C2 N3 . . . . -2.3(15) ?
C2 N3 C4 N9 . . . . 178.8(9) ?
C2 N3 C4 N5 . . . . -1.0(13) ?
C8 N9 C4 N3 . . . . 179.1(9) ?
C1' N9 C4 N3 . . . . 7.4(15) ?
C8 N9 C4 N5 . . . . -1.0(10) ?
C1' N9 C4 N5 . . . . -172.8(9) ?
C7 N5 C4 N3 . . . . 179.8(9) ?
C6 N5 C4 N3 . . . . -1.0(14) ?
C7 N5 C4 N9 . . . . -0.1(10) ?
C6 N5 C4 N9 . . . . 179.2(7) ?
C2 N1 C6 O6 . . . . 178.7(9) ?
C2 N1 C6 N5 . . . . 0.0(13) ?
C4 N5 C6 O6 . . . . -177.3(8) ?
C7 N5 C6 O6 . . . . 1.7(15) ?
C4 N5 C6 N1 . . . . 1.5(12) ?
C7 N5 C6 N1 . . . . -179.5(9) ?
C4 N5 C7 C8 . . . . 1.1(11) ?
C6 N5 C7 C8 . . . . -177.9(10) ?
C4 N5 C7 I7 . . . . -178.5(7) ?
C6 N5 C7 I7 . . . . 2.4(15) ?
N5 C7 C8 N9 . . . . -1.8(12) ?
I7 C7 C8 N9 . . . . 177.9(7) ?
C4 N9 C8 C7 . . . . 1.8(12) ?
C1' N9 C8 C7 . . . . 173.1(10) ?
C4' O4' C1' N9 . . . . -166.9(9) ?
C4' O4' C1' C2' . . . . -41.3(9) y
C4 N9 C1' O4' . . . . -120.6(9) y
C8 N9 C1' O4' . . . . 69.3(12) ?
C4 N9 C1' C2' . . . . 119.8(10) ?
C8 N9 C1' C2' . . . . -50.3(14) ?
O4' C1' C2' O2' . . . . 138.9(8) ?
N9 C1' C2' O2' . . . . -99.5(10) ?
O4' C1' C2' C3' . . . . 18.1(9) y
N9 C1' C2' C3' . . . . 139.7(9) ?
O2' C2' C3' O3' . . . . 17.9(12) ?
C1' C2' C3' O3' . . . . 130.6(8) ?
O2' C2' C3' C4' . . . . -102.8(9) ?
C1' C2' C3' C4' . . . . 9.8(10) y
C1' O4' C4' C5' . . . . 170.7(8) ?
C1' O4' C4' C3' . . . . 47.8(9) y
O3' C3' C4' O4' . . . . -155.0(8) ?
C2' C3' C4' O4' . . . . -34.8(9) y
O3' C3' C4' C5' . . . . 85.5(10) ?
C2' C3' C4' C5' . . . . -154.3(8) ?
O4' C4' C5' O5' . . . . 71.0(10) ?
C3' C4' C5' O5' . . . . -172.9(8) y

_cod_database_fobs_code 2022103
